data_4104508
loop_
_publ_author_name
'Sattler, Aaron'
'Zhu, Guang'
'Parkin, Gerard'

_publ_section_title
;
 Multiple Modes for Coordination of Phenazine to Molybdenum: Ring Fusion
 Promotes Access to \h4-Coordination, Oxidative Addition of Dihydrogen and
 Hydrogenation of Aromatic Nitrogen Compounds
;
_journal_coden_ASTM JACSAT
_journal_issue 22
_journal_name_full 'Journal of the American Chemical Society'
_journal_page_first 7828
_journal_page_last 7838
_journal_paper_doi 10.1021/ja901896x
_journal_volume 131
_journal_year 2009
_chemical_formula_sum 'C30 H34 Mo N4 P2'
_chemical_formula_weight 608.49
_space_group_IT_number 2
_symmetry_cell_setting triclinic
_symmetry_space_group_name_Hall '-P 1'
_symmetry_space_group_name_H-M 'P -1'
_atom_sites_solution_hydrogens geom
_atom_sites_solution_primary direct
_atom_sites_solution_secondary difmap
_audit_creation_method SHELXL-97
_cell_angle_alpha 76.5770(10)
_cell_angle_beta 70.9850(10)
_cell_angle_gamma 79.8950(10)
_cell_formula_units_Z 4
_cell_length_a 13.4843(9)
_cell_length_b 14.0854(10)
_cell_length_c 15.9116(11)
_cell_measurement_reflns_used 9888
_cell_measurement_temperature 125(2)
_cell_measurement_theta_max 30.50
_cell_measurement_theta_min 2.41
_cell_volume 2762.7(3)
_computing_cell_refinement 'Bruker SMART'
_computing_data_collection 'Bruker SMART'
_computing_data_reduction 'Bruker SAINT'
_computing_molecular_graphics 'Bruker SHELXTL'
_computing_publication_material 'Bruker SHELXTL'
_computing_structure_refinement 'SHELXL-97 (Sheldrick, 1997)'
_computing_structure_solution 'SHELXS-97 (Sheldrick, 1990)'
_diffrn_ambient_temperature 125(2)
_diffrn_measured_fraction_theta_full 0.993
_diffrn_measured_fraction_theta_max 0.993
_diffrn_measurement_device_type 'CCD area detector'
_diffrn_measurement_method 'phi and omega scans'
_diffrn_radiation_monochromator graphite
_diffrn_radiation_source 'fine-focus sealed tube'
_diffrn_radiation_type MoK\a
_diffrn_radiation_wavelength 0.71073
_diffrn_reflns_av_R_equivalents 0.0361
_diffrn_reflns_av_sigmaI/netI 0.0497
_diffrn_reflns_limit_h_max 19
_diffrn_reflns_limit_h_min -19
_diffrn_reflns_limit_k_max 20
_diffrn_reflns_limit_k_min -20
_diffrn_reflns_limit_l_max 22
_diffrn_reflns_limit_l_min -22
_diffrn_reflns_number 44231
_diffrn_reflns_theta_full 30.51
_diffrn_reflns_theta_max 30.51
_diffrn_reflns_theta_min 1.38
_exptl_absorpt_coefficient_mu 0.617
_exptl_absorpt_correction_T_max 0.9757
_exptl_absorpt_correction_T_min 0.7947
_exptl_absorpt_correction_type empirical
_exptl_absorpt_process_details SADABS
_exptl_crystal_colour ORANGE
_exptl_crystal_density_diffrn 1.463
_exptl_crystal_density_method 'not measured'
_exptl_crystal_description PLATE
_exptl_crystal_F_000 1256
_exptl_crystal_size_max 0.39
_exptl_crystal_size_mid 0.16
_exptl_crystal_size_min 0.04
_refine_diff_density_max 1.073
_refine_diff_density_min -0.587
_refine_diff_density_rms 0.094
_refine_ls_extinction_method none
_refine_ls_goodness_of_fit_ref 1.005
_refine_ls_hydrogen_treatment constr
_refine_ls_matrix_type full
_refine_ls_number_parameters 667
_refine_ls_number_reflns 16778
_refine_ls_number_restraints 0
_refine_ls_restrained_S_all 1.005
_refine_ls_R_factor_all 0.0668
_refine_ls_R_factor_gt 0.0378
_refine_ls_shift/su_max 0.001
_refine_ls_shift/su_mean 0.000
_refine_ls_structure_factor_coef Fsqd
_refine_ls_weighting_details 'calc w=1/[\s^2^(Fo^2^)+(0.0490P)^2^+1.2273P] where P=(Fo^2^+2Fc^2^)/3'
_refine_ls_weighting_scheme calc
_refine_ls_wR_factor_gt 0.0879
_refine_ls_wR_factor_ref 0.1007
_reflns_number_gt 12133
_reflns_number_total 16778
_reflns_threshold_expression >2sigma(I)
_cod_data_source_file ja901896x_si_007.cif
_cod_data_source_block mop2s10
_cod_depositor_comments
;
 Updated bibliographic information.

 Antanas Vaitkus,
 2019-10-09
;
_cod_database_code 4104508

loop_
_symmetry_equiv_pos_as_xyz
'x, y, z'
'-x, -y, -z'

loop_
_atom_site_label
_atom_site_type_symbol
_atom_site_fract_x
_atom_site_fract_y
_atom_site_fract_z
_atom_site_U_iso_or_equiv
_atom_site_adp_type
_atom_site_occupancy
_atom_site_symmetry_multiplicity
_atom_site_calc_flag
_atom_site_refinement_flags
Mo1 Mo 0.703745(15) 0.327523(14) 0.121678(13) 0.01929(5) Uani 1 1 d .
P1 P 0.60724(6) 0.44415(5) 0.22670(5) 0.02658(14) Uani 1 1 d .
P2 P 0.59516(5) 0.19461(5) 0.22115(4) 0.02214(12) Uani 1 1 d .
N11 N 1.00612(17) 0.34987(16) -0.06204(15) 0.0295(5) Uani 1 1 d .
N12 N 0.96758(16) 0.15029(16) 0.01651(16) 0.0305(5) Uani 1 1 d .
N13 N 0.42068(17) 0.33594(16) 0.04838(14) 0.0271(4) Uani 1 1 d .
N14 N 0.56802(17) 0.17795(15) -0.01876(14) 0.0254(4) Uani 1 1 d .
C11 C 0.6268(2) 0.4252(2) 0.33734(19) 0.0378(7) Uani 1 1 d .
H11A H 0.5836 0.4768 0.3696 0.057 Uiso 1 1 calc R
H11B H 0.7013 0.4276 0.3300 0.057 Uiso 1 1 calc R
H11C H 0.6058 0.3609 0.3721 0.057 Uiso 1 1 calc R
C12 C 0.6322(4) 0.5703(2) 0.1793(2) 0.0632(11) Uani 1 1 d .
H12A H 0.5923 0.6118 0.2236 0.095 Uiso 1 1 calc R
H12B H 0.6101 0.5920 0.1244 0.095 Uiso 1 1 calc R
H12C H 0.7078 0.5756 0.1642 0.095 Uiso 1 1 calc R
C13 C 0.4625(2) 0.4589(3) 0.2657(3) 0.0576(10) Uani 1 1 d .
H13A H 0.4377 0.5069 0.3060 0.086 Uiso 1 1 calc R
H13B H 0.4369 0.3956 0.2985 0.086 Uiso 1 1 calc R
H13C H 0.4355 0.4822 0.2134 0.086 Uiso 1 1 calc R
C21 C 0.6208(3) 0.0793(2) 0.18025(19) 0.0369(6) Uani 1 1 d .
H21A H 0.5744 0.0323 0.2238 0.055 Uiso 1 1 calc R
H21B H 0.6946 0.0526 0.1733 0.055 Uiso 1 1 calc R
H21C H 0.6071 0.0911 0.1216 0.055 Uiso 1 1 calc R
C22 C 0.6143(3) 0.1499(2) 0.33278(18) 0.0385(7) Uani 1 1 d .
H22A H 0.5684 0.0982 0.3665 0.058 Uiso 1 1 calc R
H22B H 0.5965 0.2041 0.3659 0.058 Uiso 1 1 calc R
H22C H 0.6881 0.1233 0.3258 0.058 Uiso 1 1 calc R
C23 C 0.4518(2) 0.2101(2) 0.2526(3) 0.0516(9) Uani 1 1 d .
H23A H 0.4245 0.1497 0.2917 0.077 Uiso 1 1 calc R
H23B H 0.4293 0.2239 0.1979 0.077 Uiso 1 1 calc R
H23C H 0.4245 0.2648 0.2851 0.077 Uiso 1 1 calc R
C31 C 0.93971(18) 0.32438(18) 0.01818(17) 0.0239(5) Uani 1 1 d .
C32 C 0.8738(2) 0.3972(2) 0.06937(18) 0.0285(5) Uani 1 1 d .
H32A H 0.8756 0.4681 0.0400 0.034 Uiso 1 1 calc R
C33 C 0.8350(2) 0.3735(2) 0.1637(2) 0.0346(6) Uani 1 1 d .
H33A H 0.8184 0.4255 0.2011 0.041 Uiso 1 1 calc R
C34 C 0.8172(2) 0.2761(2) 0.20477(19) 0.0342(6) Uani 1 1 d .
H34A H 0.7921 0.2550 0.2720 0.041 Uiso 1 1 calc R
C35 C 0.83846(19) 0.20795(19) 0.14494(18) 0.0288(5) Uani 1 1 d .
H35A H 0.8200 0.1395 0.1723 0.035 Uiso 1 1 calc R
C36 C 0.91992(19) 0.22300(18) 0.05841(18) 0.0255(5) Uani 1 1 d .
C37 C 1.0384(2) 0.1752(2) -0.06919(19) 0.0310(6) Uani 1 1 d .
C38 C 1.0926(2) 0.1005(2) -0.1177(2) 0.0410(7) Uani 1 1 d .
H38A H 1.0794 0.0341 -0.0931 0.049 Uiso 1 1 calc R
C39 C 1.1654(2) 0.1245(3) -0.2016(2) 0.0481(9) Uani 1 1 d .
H39A H 1.2024 0.0738 -0.2340 0.058 Uiso 1 1 calc R
C40 C 1.1854(2) 0.2206(3) -0.2393(2) 0.0480(8) Uani 1 1 d .
H40A H 1.2360 0.2355 -0.2969 0.058 Uiso 1 1 calc R
C41 C 1.1317(2) 0.2946(3) -0.1932(2) 0.0412(7) Uani 1 1 d .
H41A H 1.1448 0.3607 -0.2195 0.049 Uiso 1 1 calc R
C42 C 1.0576(2) 0.2733(2) -0.10749(18) 0.0304(6) Uani 1 1 d .
C51 C 0.52198(19) 0.33031(18) 0.03779(15) 0.0229(5) Uani 1 1 d .
C52 C 0.56745(19) 0.40440(18) 0.06001(16) 0.0242(5) Uani 1 1 d .
H52A H 0.5175 0.4564 0.0902 0.029 Uiso 1 1 calc R
C53 C 0.6692(2) 0.43015(18) 0.00358(16) 0.0260(5) Uani 1 1 d .
H53A H 0.6873 0.4994 -0.0146 0.031 Uiso 1 1 calc R
C54 C 0.7411(2) 0.35050(19) -0.02799(16) 0.0251(5) Uani 1 1 d .
H54A H 0.8142 0.3606 -0.0687 0.030 Uiso 1 1 calc R
C55 C 0.70521(19) 0.25571(18) 0.00006(16) 0.0238(5) Uani 1 1 d .
H55A H 0.7581 0.1979 -0.0142 0.029 Uiso 1 1 calc R
C56 C 0.59620(19) 0.25020(18) 0.00473(15) 0.0224(5) Uani 1 1 d .
C57 C 0.4607(2) 0.18328(19) -0.00933(17) 0.0269(5) Uani 1 1 d .
C58 C 0.4241(2) 0.1109(2) -0.03642(18) 0.0344(6) Uani 1 1 d .
H58A H 0.4723 0.0588 -0.0600 0.041 Uiso 1 1 calc R
C59 C 0.3187(2) 0.1155(2) -0.0288(2) 0.0397(7) Uani 1 1 d .
H59A H 0.2946 0.0667 -0.0475 0.048 Uiso 1 1 calc R
C60 C 0.2475(2) 0.1913(2) 0.0060(2) 0.0399(7) Uani 1 1 d .
H60A H 0.1750 0.1936 0.0112 0.048 Uiso 1 1 calc R
C61 C 0.2809(2) 0.2627(2) 0.03295(19) 0.0340(6) Uani 1 1 d .
H61A H 0.2314 0.3138 0.0571 0.041 Uiso 1 1 calc R
C62 C 0.3886(2) 0.26028(19) 0.02476(17) 0.0276(5) Uani 1 1 d .
Mo2 Mo 0.225810(16) 0.844863(15) 0.363017(13) 0.01954(5) Uani 1 1 d .
P21 P 0.13391(5) 0.70692(5) 0.36014(5) 0.02657(14) Uani 1 1 d .
P22 P 0.13528(6) 0.96384(5) 0.25992(5) 0.02859(14) Uani 1 1 d .
N21 N -0.05584(16) 0.79199(15) 0.58288(14) 0.0249(4) Uani 1 1 d .
N22 N 0.11794(16) 0.66826(15) 0.63095(14) 0.0242(4) Uani 1 1 d .
N23 N 0.50602(17) 0.69227(17) 0.40021(16) 0.0331(5) Uani 1 1 d .
N24 N 0.51203(17) 0.89888(17) 0.38318(15) 0.0292(5) Uani 1 1 d .
C71 C 0.1425(3) 0.5925(2) 0.4395(2) 0.0494(9) Uani 1 1 d .
H71A H 0.1028 0.5456 0.4304 0.074 Uiso 1 1 calc R
H71B H 0.1126 0.6046 0.5015 0.074 Uiso 1 1 calc R
H71C H 0.2166 0.5653 0.4294 0.074 Uiso 1 1 calc R
C72 C 0.1805(3) 0.6602(2) 0.2550(2) 0.0440(7) Uani 1 1 d .
H72A H 0.1401 0.6066 0.2600 0.066 Uiso 1 1 calc R
H72B H 0.2555 0.6358 0.2431 0.066 Uiso 1 1 calc R
H72C H 0.1709 0.7131 0.2051 0.066 Uiso 1 1 calc R
C73 C -0.0068(2) 0.7266(3) 0.3730(3) 0.0481(8) Uani 1 1 d .
H73A H -0.0306 0.6658 0.3704 0.072 Uiso 1 1 calc R
H73B H -0.0204 0.7788 0.3241 0.072 Uiso 1 1 calc R
H73C H -0.0451 0.7458 0.4315 0.072 Uiso 1 1 calc R
C81 C 0.1780(3) 1.0869(2) 0.2317(2) 0.0452(8) Uani 1 1 d .
H81A H 0.1405 1.1304 0.1915 0.068 Uiso 1 1 calc R
H81B H 0.2541 1.0833 0.2012 0.068 Uiso 1 1 calc R
H81C H 0.1622 1.1127 0.2873 0.068 Uiso 1 1 calc R
C82 C 0.1519(2) 0.9369(2) 0.14894(18) 0.0323(6) Uani 1 1 d .
H82A H 0.1125 0.9892 0.1162 0.049 Uiso 1 1 calc R
H82B H 0.1252 0.8741 0.1566 0.049 Uiso 1 1 calc R
H82C H 0.2269 0.9330 0.1144 0.049 Uiso 1 1 calc R
C83 C -0.0066(2) 0.9982(3) 0.2956(2) 0.0452(8) Uani 1 1 d .
H83A H -0.0271 1.0450 0.2465 0.068 Uiso 1 1 calc R
H83B H -0.0258 1.0286 0.3491 0.068 Uiso 1 1 calc R
H83C H -0.0433 0.9395 0.3105 0.068 Uiso 1 1 calc R
C91 C 0.04281(18) 0.80920(17) 0.54296(15) 0.0205(4) Uani 1 1 d .
C92 C 0.07217(19) 0.89149(17) 0.46860(16) 0.0224(5) Uani 1 1 d .
H92A H 0.0143 0.9307 0.4449 0.027 Uiso 1 1 calc R
C93 C 0.1575(2) 0.94285(18) 0.46315(16) 0.0243(5) Uani 1 1 d .
H93A H 0.1558 1.0160 0.4464 0.029 Uiso 1 1 calc R
C94 C 0.2434(2) 0.88055(19) 0.48697(15) 0.0254(5) Uani 1 1 d .
H94A H 0.3079 0.9077 0.4852 0.030 Uiso 1 1 calc R
C95 C 0.23352(18) 0.77815(19) 0.51364(15) 0.0238(5) Uani 1 1 d .
H95A H 0.2973 0.7329 0.5211 0.029 Uiso 1 1 calc R
C96 C 0.13049(18) 0.74682(17) 0.56673(16) 0.0213(4) Uani 1 1 d .
C97 C 0.01410(19) 0.64861(18) 0.67507(16) 0.0231(5) Uani 1 1 d .
C98 C -0.0071(2) 0.56809(19) 0.74703(18) 0.0306(6) Uani 1 1 d .
H98A H 0.0497 0.5252 0.7623 0.037 Uiso 1 1 calc R
C99 C -0.1088(2) 0.5509(2) 0.79526(19) 0.0346(6) Uani 1 1 d .
H99A H -0.1217 0.4981 0.8455 0.042 Uiso 1 1 calc R
C100 C -0.1936(2) 0.6099(2) 0.77174(19) 0.0346(6) Uani 1 1 d .
H10A H -0.2639 0.5965 0.8049 0.042 Uiso 1 1 calc R
C101 C -0.1748(2) 0.6881(2) 0.69977(18) 0.0302(6) Uani 1 1 d .
H10B H -0.2325 0.7280 0.6831 0.036 Uiso 1 1 calc R
C102 C -0.07126(19) 0.70915(18) 0.65106(16) 0.0243(5) Uani 1 1 d .
C111 C 0.44994(19) 0.7596(2) 0.35749(18) 0.0286(5) Uani 1 1 d .
C112 C 0.3734(2) 0.7348(2) 0.32131(19) 0.0314(6) Uani 1 1 d .
H11D H 0.3627 0.6640 0.3321 0.038 Uiso 1 1 calc R
C113 C 0.3547(2) 0.7971(2) 0.24206(18) 0.0349(6) Uani 1 1 d .
H11E H 0.3381 0.7705 0.1956 0.042 Uiso 1 1 calc R
C114 C 0.3592(2) 0.8968(2) 0.23370(18) 0.0345(6) Uani 1 1 d .
H11F H 0.3429 0.9454 0.1818 0.041 Uiso 1 1 calc R
C115 C 0.3826(2) 0.9281(2) 0.30274(17) 0.0285(5) Uani 1 1 d .
H11G H 0.3753 1.0001 0.3019 0.034 Uiso 1 1 calc R
C116 C 0.45353(19) 0.8641(2) 0.34838(17) 0.0275(5) Uani 1 1 d .
C117 C 0.57440(19) 0.8291(2) 0.42692(17) 0.0296(6) Uani 1 1 d .
C118 C 0.6430(2) 0.8605(2) 0.46226(19) 0.0367(6) Uani 1 1 d .
H11H H 0.6440 0.9287 0.4584 0.044 Uiso 1 1 calc R
C119 C 0.7088(2) 0.7930(3) 0.5024(2) 0.0422(7) Uani 1 1 d .
H11I H 0.7563 0.8149 0.5249 0.051 Uiso 1 1 calc R
C120 C 0.7063(2) 0.6931(3) 0.5104(2) 0.0453(8) Uani 1 1 d .
H12D H 0.7518 0.6471 0.5385 0.054 Uiso 1 1 calc R
C121 C 0.6384(2) 0.6606(2) 0.4780(2) 0.0427(7) Uani 1 1 d .
H12E H 0.6365 0.5921 0.4846 0.051 Uiso 1 1 calc R
C122 C 0.5715(2) 0.7277(2) 0.43485(18) 0.0323(6) Uani 1 1 d .

loop_
_atom_site_aniso_label
_atom_site_aniso_U_11
_atom_site_aniso_U_22
_atom_site_aniso_U_33
_atom_site_aniso_U_23
_atom_site_aniso_U_13
_atom_site_aniso_U_12
Mo1 0.01916(10) 0.02143(10) 0.01892(10) -0.00343(7) -0.00721(7) -0.00392(7)
P1 0.0316(3) 0.0242(3) 0.0268(3) -0.0080(2) -0.0122(3) 0.0009(3)
P2 0.0204(3) 0.0231(3) 0.0216(3) -0.0011(2) -0.0067(2) -0.0024(2)
N11 0.0227(11) 0.0330(12) 0.0328(12) -0.0061(9) -0.0075(9) -0.0045(9)
N12 0.0190(10) 0.0298(11) 0.0450(14) -0.0097(10) -0.0117(9) -0.0007(8)
N13 0.0266(11) 0.0294(11) 0.0272(11) -0.0010(9) -0.0126(9) -0.0052(9)
N14 0.0291(11) 0.0291(11) 0.0218(10) -0.0026(8) -0.0110(8) -0.0095(9)
C11 0.0373(16) 0.0488(18) 0.0274(14) -0.0125(12) -0.0117(12) 0.0059(13)
C12 0.115(3) 0.0271(16) 0.0367(18) -0.0080(13) -0.004(2) -0.0132(18)
C13 0.0323(17) 0.084(3) 0.069(2) -0.050(2) -0.0196(16) 0.0183(17)
C21 0.0539(18) 0.0259(13) 0.0312(14) -0.0025(11) -0.0113(13) -0.0114(12)
C22 0.0521(18) 0.0422(16) 0.0233(13) 0.0032(12) -0.0135(12) -0.0185(14)
C23 0.0235(14) 0.0445(18) 0.066(2) 0.0153(16) -0.0026(14) -0.0052(13)
C31 0.0185(11) 0.0280(12) 0.0291(12) -0.0080(10) -0.0096(9) -0.0037(9)
C32 0.0224(12) 0.0291(13) 0.0373(14) -0.0092(11) -0.0088(10) -0.0078(10)
C33 0.0236(13) 0.0524(18) 0.0374(15) -0.0229(13) -0.0105(11) -0.0073(12)
C34 0.0251(13) 0.0537(18) 0.0266(13) -0.0041(12) -0.0128(11) -0.0063(12)
C35 0.0215(12) 0.0296(13) 0.0336(14) 0.0018(11) -0.0122(10) -0.0012(10)
C36 0.0181(11) 0.0283(12) 0.0331(13) -0.0050(10) -0.0129(10) -0.0010(9)
C37 0.0190(12) 0.0399(15) 0.0403(15) -0.0161(12) -0.0138(11) 0.0015(10)
C38 0.0278(14) 0.0460(17) 0.057(2) -0.0248(15) -0.0176(14) 0.0067(12)
C39 0.0287(15) 0.070(2) 0.054(2) -0.0370(18) -0.0171(14) 0.0159(15)
C40 0.0276(15) 0.077(3) 0.0355(16) -0.0174(16) -0.0080(13) 0.0106(15)
C41 0.0274(14) 0.058(2) 0.0333(15) -0.0062(14) -0.0080(12) 0.0043(13)
C42 0.0191(12) 0.0433(15) 0.0303(13) -0.0091(11) -0.0095(10) -0.0004(11)
C51 0.0256(12) 0.0250(12) 0.0186(11) 0.0004(9) -0.0091(9) -0.0056(9)
C52 0.0269(12) 0.0240(12) 0.0247(12) -0.0025(9) -0.0129(10) -0.0034(9)
C53 0.0325(13) 0.0243(12) 0.0239(12) 0.0023(9) -0.0131(10) -0.0101(10)
C54 0.0266(12) 0.0320(13) 0.0182(11) -0.0007(9) -0.0075(9) -0.0108(10)
C55 0.0239(12) 0.0299(12) 0.0196(11) -0.0064(9) -0.0074(9) -0.0038(10)
C56 0.0247(12) 0.0257(12) 0.0173(10) 0.0006(9) -0.0079(9) -0.0073(9)
C57 0.0315(13) 0.0310(13) 0.0216(12) 0.0002(10) -0.0122(10) -0.0110(10)
C58 0.0396(16) 0.0400(15) 0.0283(13) -0.0065(11) -0.0114(12) -0.0143(12)
C59 0.0436(17) 0.0516(18) 0.0340(15) -0.0050(13) -0.0167(13) -0.0255(14)
C60 0.0346(15) 0.0577(19) 0.0343(15) -0.0006(14) -0.0172(12) -0.0204(14)
C61 0.0267(13) 0.0429(16) 0.0350(14) -0.0019(12) -0.0137(11) -0.0092(12)
C62 0.0304(13) 0.0334(13) 0.0222(12) 0.0013(10) -0.0129(10) -0.0106(11)
Mo2 0.01966(10) 0.02200(10) 0.01732(9) -0.00369(7) -0.00523(7) -0.00373(7)
P21 0.0315(3) 0.0259(3) 0.0256(3) -0.0074(3) -0.0097(3) -0.0059(3)
P22 0.0367(4) 0.0266(3) 0.0225(3) -0.0033(3) -0.0120(3) 0.0011(3)
N21 0.0220(10) 0.0273(11) 0.0246(10) -0.0024(8) -0.0070(8) -0.0035(8)
N22 0.0246(10) 0.0267(10) 0.0226(10) -0.0031(8) -0.0089(8) -0.0045(8)
N23 0.0230(11) 0.0354(12) 0.0355(12) -0.0090(10) -0.0028(9) 0.0026(9)
N24 0.0235(11) 0.0355(12) 0.0274(11) -0.0005(9) -0.0067(9) -0.0088(9)
C71 0.083(3) 0.0280(15) 0.0463(19) -0.0006(13) -0.0298(18) -0.0185(16)
C72 0.064(2) 0.0420(17) 0.0342(16) -0.0187(13) -0.0131(15) -0.0138(15)
C73 0.0369(17) 0.059(2) 0.062(2) -0.0238(17) -0.0208(16) -0.0122(15)
C81 0.077(2) 0.0263(14) 0.0358(16) -0.0005(12) -0.0250(16) -0.0062(14)
C82 0.0382(15) 0.0364(15) 0.0263(13) -0.0051(11) -0.0143(11) -0.0063(12)
C83 0.0427(17) 0.055(2) 0.0335(15) -0.0060(14) -0.0189(14) 0.0165(15)
C91 0.0211(11) 0.0227(11) 0.0181(10) -0.0055(9) -0.0054(9) -0.0026(9)
C92 0.0210(11) 0.0230(11) 0.0216(11) -0.0030(9) -0.0058(9) -0.0009(9)
C93 0.0286(12) 0.0234(12) 0.0204(11) -0.0047(9) -0.0040(9) -0.0070(9)
C94 0.0245(12) 0.0367(14) 0.0169(11) -0.0063(10) -0.0045(9) -0.0099(10)
C95 0.0193(11) 0.0332(13) 0.0183(11) -0.0023(9) -0.0068(9) -0.0028(9)
C96 0.0207(11) 0.0259(11) 0.0202(11) -0.0072(9) -0.0077(9) -0.0031(9)
C97 0.0251(12) 0.0248(12) 0.0222(11) -0.0042(9) -0.0081(9) -0.0078(9)
C98 0.0365(14) 0.0271(13) 0.0323(14) 0.0016(10) -0.0169(12) -0.0105(11)
C99 0.0452(16) 0.0326(14) 0.0303(14) 0.0039(11) -0.0144(12) -0.0220(12)
C100 0.0327(14) 0.0385(15) 0.0332(14) -0.0017(12) -0.0068(11) -0.0173(12)
C101 0.0239(12) 0.0356(14) 0.0307(13) -0.0031(11) -0.0065(10) -0.0097(11)
C102 0.0243(12) 0.0271(12) 0.0219(11) -0.0032(9) -0.0056(9) -0.0082(9)
C111 0.0190(12) 0.0346(14) 0.0287(13) -0.0113(11) 0.0004(10) -0.0015(10)
C112 0.0251(13) 0.0328(14) 0.0351(14) -0.0134(11) -0.0038(11) -0.0009(11)
C113 0.0266(13) 0.0531(18) 0.0253(13) -0.0160(12) -0.0004(10) -0.0075(12)
C114 0.0257(13) 0.0527(18) 0.0206(12) 0.0011(12) -0.0029(10) -0.0111(12)
C115 0.0234(12) 0.0323(13) 0.0264(12) 0.0026(10) -0.0051(10) -0.0097(10)
C116 0.0206(12) 0.0355(14) 0.0212(11) -0.0016(10) -0.0003(9) -0.0059(10)
C117 0.0184(12) 0.0422(15) 0.0237(12) -0.0020(11) -0.0025(9) -0.0048(10)
C118 0.0270(14) 0.0509(18) 0.0304(14) -0.0023(13) -0.0072(11) -0.0090(12)
C119 0.0290(15) 0.063(2) 0.0330(15) -0.0030(14) -0.0117(12) -0.0049(14)
C120 0.0290(15) 0.061(2) 0.0381(16) 0.0048(15) -0.0127(13) 0.0010(14)
C121 0.0290(15) 0.0466(18) 0.0427(17) 0.0009(14) -0.0073(13) 0.0021(13)
C122 0.0199(12) 0.0418(15) 0.0290(13) -0.0031(11) -0.0025(10) -0.0019(11)

loop_
_atom_type_symbol
_atom_type_description
_atom_type_scat_dispersion_real
_atom_type_scat_dispersion_imag
_atom_type_scat_source
C C 0.0033 0.0016 'International Tables Vol C Tables 4.2.6.8 and 6.1.1.4'
H H 0.0000 0.0000 'International Tables Vol C Tables 4.2.6.8 and 6.1.1.4'
N N 0.0061 0.0033 'International Tables Vol C Tables 4.2.6.8 and 6.1.1.4'
P P 0.1023 0.0942 'International Tables Vol C Tables 4.2.6.8 and 6.1.1.4'
Mo Mo -1.6832 0.6857 'International Tables Vol C Tables 4.2.6.8 and 6.1.1.4'

loop_
_geom_angle_atom_site_label_1
_geom_angle_atom_site_label_2
_geom_angle_atom_site_label_3
_geom_angle
C53 Mo1 C54 37.28(9)
C53 Mo1 C34 146.55(10)
C54 Mo1 C34 127.52(10)
C53 Mo1 C35 136.01(10)
C54 Mo1 C35 100.60(10)
C34 Mo1 C35 36.57(10)
C53 Mo1 C33 112.81(10)
C54 Mo1 C33 111.66(10)
C34 Mo1 C33 35.65(11)
C35 Mo1 C33 62.70(10)
C53 Mo1 C52 36.37(9)
C54 Mo1 C52 63.28(9)
C34 Mo1 C52 166.76(10)
C35 Mo1 C52 156.26(9)
C33 Mo1 C52 137.79(10)
C53 Mo1 C55 63.78(9)
C54 Mo1 C55 35.86(8)
C34 Mo1 C55 124.14(10)
C35 Mo1 C55 87.69(9)
C33 Mo1 C55 133.42(9)
C52 Mo1 C55 69.03(9)
C53 Mo1 C32 85.48(9)
C54 Mo1 C32 77.88(9)
C34 Mo1 C32 61.19(10)
C35 Mo1 C32 69.11(9)
C33 Mo1 C32 33.80(9)
C52 Mo1 C32 119.91(9)
C55 Mo1 C32 104.20(9)
C53 Mo1 P2 125.51(7)
C54 Mo1 P2 120.44(6)
C34 Mo1 P2 87.86(8)
C35 Mo1 P2 81.07(7)
C33 Mo1 P2 120.68(8)
C52 Mo1 P2 92.15(6)
C55 Mo1 P2 85.57(6)
C32 Mo1 P2 147.93(7)
C53 Mo1 P1 92.44(7)
C54 Mo1 P1 129.26(7)
C34 Mo1 P1 88.68(8)
C35 Mo1 P1 124.48(7)
C33 Mo1 P1 75.80(7)
C52 Mo1 P1 78.08(6)
C55 Mo1 P1 146.74(6)
C32 Mo1 P1 96.13(6)
P2 Mo1 P1 91.01(2)
C12 P1 C11 103.16(17)
C12 P1 C13 100.2(2)
C11 P1 C13 96.83(16)
C12 P1 Mo1 113.64(12)
C11 P1 Mo1 119.77(10)
C13 P1 Mo1 119.97(11)
C23 P2 C21 99.34(16)
C23 P2 C22 100.11(16)
C21 P2 C22 100.09(14)
C23 P2 Mo1 122.23(10)
C21 P2 Mo1 115.81(10)
C22 P2 Mo1 115.64(10)
C31 N11 C42 115.7(2)
C36 N12 C37 116.3(2)
C51 N13 C62 115.7(2)
C56 N14 C57 115.4(2)
N11 C31 C32 121.4(2)
N11 C31 C36 122.9(2)
C32 C31 C36 115.4(2)
C33 C32 C31 120.3(3)
C33 C32 Mo1 67.24(14)
C31 C32 Mo1 99.84(15)
C32 C33 C34 118.9(3)
C32 C33 Mo1 78.96(15)
C34 C33 Mo1 69.86(15)
C33 C34 C35 116.3(2)
C33 C34 Mo1 74.50(15)
C35 C34 Mo1 73.79(14)
C34 C35 C36 119.9(2)
C34 C35 Mo1 69.64(14)
C36 C35 Mo1 102.84(16)
N12 C36 C35 121.8(2)
N12 C36 C31 122.1(2)
C35 C36 C31 116.0(2)
N12 C37 C38 119.2(3)
N12 C37 C42 121.3(2)
C38 C37 C42 119.5(3)
C39 C38 C37 119.5(3)
C38 C39 C40 121.4(3)
C41 C40 C39 119.8(3)
C40 C41 C42 120.6(3)
N11 C42 C41 119.1(3)
N11 C42 C37 121.7(2)
C41 C42 C37 119.3(3)
N13 C51 C56 122.8(2)
N13 C51 C52 122.0(2)
C56 C51 C52 115.2(2)
C53 C52 C51 118.2(2)
C53 C52 Mo1 66.92(13)
C51 C52 Mo1 109.12(16)
C54 C53 C52 114.8(2)
C54 C53 Mo1 71.67(13)
C52 C53 Mo1 76.71(13)
C53 C54 C55 117.5(2)
C53 C54 Mo1 71.05(14)
C55 C54 Mo1 77.89(14)
C54 C55 C56 117.0(2)
C54 C55 Mo1 66.25(13)
C56 C55 Mo1 108.65(16)
N14 C56 C51 122.8(2)
N14 C56 C55 122.7(2)
C51 C56 C55 114.6(2)
N14 C57 C62 121.5(2)
N14 C57 C58 119.2(2)
C62 C57 C58 119.2(2)
C59 C58 C57 120.2(3)
C58 C59 C60 120.3(3)
C61 C60 C59 120.8(3)
C60 C61 C62 120.0(3)
N13 C62 C57 121.8(2)
N13 C62 C61 118.7(3)
C57 C62 C61 119.5(2)
C93 Mo2 C94 37.31(9)
C93 Mo2 C113 151.89(10)
C94 Mo2 C113 128.34(10)
C93 Mo2 C92 36.89(9)
C94 Mo2 C92 63.61(9)
C113 Mo2 C92 168.04(9)
C93 Mo2 C112 138.78(9)
C94 Mo2 C112 101.89(10)
C113 Mo2 C112 36.25(10)
C92 Mo2 C112 150.42(9)
C93 Mo2 C114 118.49(10)
C94 Mo2 C114 112.54(10)
C113 Mo2 C114 35.23(11)
C92 Mo2 C114 145.89(10)
C112 Mo2 C114 62.35(10)
C93 Mo2 C95 63.58(9)
C94 Mo2 C95 35.60(9)
C113 Mo2 C95 120.45(10)
C92 Mo2 C95 68.89(8)
C112 Mo2 C95 84.49(9)
C114 Mo2 C95 129.57(9)
C93 Mo2 C115 90.25(9)
C94 Mo2 C115 77.74(9)
C113 Mo2 C115 61.73(10)
C92 Mo2 C115 126.37(9)
C112 Mo2 C115 69.50(10)
C114 Mo2 C115 34.81(9)
C95 Mo2 C115 100.29(8)
C93 Mo2 P21 122.37(7)
C94 Mo2 P21 125.52(7)
C113 Mo2 P21 85.73(8)
C92 Mo2 P21 86.36(6)
C112 Mo2 P21 82.14(7)
C114 Mo2 P21 116.77(8)
C95 Mo2 P21 92.73(6)
C115 Mo2 P21 147.24(7)
C93 Mo2 P22 87.84(7)
C94 Mo2 P22 122.97(7)
C113 Mo2 P22 90.93(8)
C92 Mo2 P22 80.38(6)
C112 Mo2 P22 126.98(7)
C114 Mo2 P22 74.45(7)
C95 Mo2 P22 148.52(6)
C115 Mo2 P22 92.29(6)
P21 Mo2 P22 91.96(2)
C71 P21 C73 101.07(17)
C71 P21 C72 99.44(16)
C73 P21 C72 99.22(16)
C71 P21 Mo2 118.76(11)
C73 P21 Mo2 119.54(11)
C72 P21 Mo2 115.20(11)
C83 P22 C82 99.97(14)
C83 P22 C81 98.40(17)
C82 P22 C81 102.79(14)
C83 P22 Mo2 121.42(10)
C82 P22 Mo2 118.31(10)
C81 P22 Mo2 112.66(11)
C91 N21 C102 115.4(2)
C96 N22 C97 115.6(2)
C111 N23 C122 115.2(2)
C116 N24 C117 115.6(2)
N21 C91 C96 123.1(2)
N21 C91 C92 122.1(2)
C96 C91 C92 114.8(2)
C93 C92 C91 118.8(2)
C93 C92 Mo2 68.18(13)
C91 C92 Mo2 109.77(15)
C94 C93 C92 113.8(2)
C94 C93 Mo2 72.16(14)
C92 C93 Mo2 74.93(14)
C95 C94 C93 117.3(2)
C95 C94 Mo2 78.13(14)
C93 C94 Mo2 70.53(13)
C94 C95 C96 118.5(2)
C94 C95 Mo2 66.27(13)
C96 C95 Mo2 107.22(15)
N22 C96 C91 122.6(2)
N22 C96 C95 122.9(2)
C91 C96 C95 114.5(2)
N22 C97 C98 119.5(2)
N22 C97 C102 121.6(2)
C98 C97 C102 118.8(2)
C99 C98 C97 120.7(3)
C98 C99 C100 120.9(2)
C101 C100 C99 119.5(3)
C100 C101 C102 120.6(3)
N21 C102 C101 118.9(2)
N21 C102 C97 121.6(2)
C101 C102 C97 119.4(2)
N23 C111 C116 122.8(2)
N23 C111 C112 122.0(3)
C116 C111 C112 115.0(2)
C113 C112 C111 118.5(2)
C113 C112 Mo2 70.64(15)
C111 C112 Mo2 104.79(17)
C114 C113 C112 116.3(3)
C114 C113 Mo2 73.79(16)
C112 C113 Mo2 73.11(15)
C113 C114 C115 118.1(3)
C113 C114 Mo2 70.98(15)
C115 C114 Mo2 76.17(15)
C114 C115 C116 118.8(3)
C114 C115 Mo2 69.02(14)
C116 C115 Mo2 102.10(16)
N24 C116 C115 121.7(2)
N24 C116 C111 122.8(2)
C115 C116 C111 115.3(2)
N24 C117 C118 119.1(3)
N24 C117 C122 121.4(2)
C118 C117 C122 119.5(3)
C119 C118 C117 120.2(3)
C118 C119 C120 120.5(3)
C121 C120 C119 120.3(3)
C120 C121 C122 120.6(3)
N23 C122 C121 119.1(3)
N23 C122 C117 122.1(2)
C121 C122 C117 118.8(3)

loop_
_geom_bond_atom_site_label_1
_geom_bond_atom_site_label_2
_geom_bond_distance
Mo1 C53 2.216(2)
Mo1 C54 2.224(2)
Mo1 C34 2.258(3)
Mo1 C35 2.313(2)
Mo1 C33 2.317(3)
Mo1 C52 2.344(2)
Mo1 C55 2.376(2)
Mo1 C32 2.467(2)
Mo1 P2 2.4959(6)
Mo1 P1 2.5084(7)
P1 C12 1.806(3)
P1 C11 1.816(3)
P1 C13 1.835(3)
P2 C23 1.818(3)
P2 C21 1.824(3)
P2 C22 1.827(3)
N11 C31 1.310(3)
N11 C42 1.393(3)
N12 C36 1.309(3)
N12 C37 1.394(4)
N13 C51 1.311(3)
N13 C62 1.385(3)
N14 C56 1.313(3)
N14 C57 1.396(3)
C31 C32 1.450(4)
C31 C36 1.455(3)
C32 C33 1.398(4)
C33 C34 1.402(4)
C34 C35 1.435(4)
C35 C36 1.452(4)
C37 C38 1.406(4)
C37 C42 1.407(4)
C38 C39 1.383(5)
C39 C40 1.383(5)
C40 C41 1.376(4)
C41 C42 1.405(4)
C51 C56 1.445(3)
C51 C52 1.459(3)
C52 C53 1.429(3)
C53 C54 1.419(4)
C54 C55 1.424(3)
C55 C56 1.462(3)
C57 C62 1.406(4)
C57 C58 1.410(4)
C58 C59 1.378(4)
C59 C60 1.392(5)
C60 C61 1.372(4)
C61 C62 1.410(4)
Mo2 C93 2.216(2)
Mo2 C94 2.237(2)
Mo2 C113 2.278(3)
Mo2 C92 2.305(2)
Mo2 C112 2.310(3)
Mo2 C114 2.314(3)
Mo2 C95 2.392(2)
Mo2 C115 2.406(2)
Mo2 P21 2.4973(7)
Mo2 P22 2.5100(7)
P21 C71 1.814(3)
P21 C73 1.818(3)
P21 C72 1.819(3)
P22 C83 1.820(3)
P22 C82 1.826(3)
P22 C81 1.832(3)
N21 C91 1.313(3)
N21 C102 1.390(3)
N22 C96 1.313(3)
N22 C97 1.391(3)
N23 C111 1.311(3)
N23 C122 1.390(4)
N24 C116 1.310(3)
N24 C117 1.390(3)
C91 C96 1.444(3)
C91 C92 1.456(3)
C92 C93 1.433(3)
C93 C94 1.425(4)
C94 C95 1.423(3)
C95 C96 1.455(3)
C97 C98 1.406(3)
C97 C102 1.410(3)
C98 C99 1.368(4)
C99 C100 1.394(4)
C100 C101 1.383(4)
C101 C102 1.404(3)
C111 C116 1.452(4)
C111 C112 1.458(4)
C112 C113 1.428(4)
C113 C114 1.390(4)
C114 C115 1.415(4)
C115 C116 1.449(4)
C117 C118 1.402(4)
C117 C122 1.411(4)
C118 C119 1.375(4)
C119 C120 1.388(5)
C120 C121 1.371(5)
C121 C122 1.407(4)
